data_7129165
loop_
_publ_author_name
'Krempner, Clemens'
'Manankandayalage, Chamila'
'Unruh, Daniel K.'

_publ_section_title
;
 Carbon Monoxide Bond Cleavage Mediated by an Intramolecular Frustrated
 Lewis Pair: Access to New B/N Heterocycles via Selective Incorporation of
 Single Carbon Atoms
;
_journal_name_full 'Chemical Communications'
_journal_paper_doi 10.1039/D1CC05673E
_journal_year 2021
_chemical_formula_moiety 'C20 H31 B N3 O, C F3 O3 S, 2(C6 H6)'
_chemical_formula_sum 'C33 H43 B F3 N3 O4 S'
_chemical_formula_weight 645.57
_space_group_crystal_system triclinic
_space_group_IT_number 2
_space_group_name_Hall '-P 1'
_space_group_name_H-M_alt 'P -1'
_atom_sites_solution_hydrogens geom
_audit_creation_date 2021-04-28
_audit_creation_method
;
Olex2 1.3-ac4
(compiled 2020.03.28 svn.rd84adfe8 for Rigaku Oxford Diffraction, GUI svn.r6032)
;
_audit_update_record
;
2021-06-23 deposited with the CCDC.	2021-10-29 downloaded from the CCDC.
;
_cell_angle_alpha 87.344(2)
_cell_angle_beta 86.740(2)
_cell_angle_gamma 80.246(2)
_cell_formula_units_Z 2
_cell_length_a 10.5533(3)
_cell_length_b 11.0017(2)
_cell_length_c 13.6961(4)
_cell_measurement_reflns_used 16375
_cell_measurement_temperature 100(2)
_cell_measurement_theta_max 75.403
_cell_measurement_theta_min 3.218
_cell_volume 1563.56(7)
_computing_molecular_graphics 'Olex2 1.3-ac4 (Dolomanov et al., 2009)'
_computing_publication_material 'Olex2 1.3-ac4 (Dolomanov et al., 2009)'
_computing_structure_refinement 'XL  (Sheldrick, 2008)'
_computing_structure_solution 'SHELXT 2014/5 (Sheldrick, 2014)'
_diffrn_ambient_temperature 100.20
_diffrn_measured_fraction_theta_full 0.995
_diffrn_measured_fraction_theta_max 0.960
_diffrn_measurement_device_type 'Bruker APEX-II CCD'
_diffrn_measurement_method '\f and \w scans'
_diffrn_radiation_type CuK\a
_diffrn_radiation_wavelength 1.54178
_diffrn_reflns_av_R_equivalents 0.0535
_diffrn_reflns_av_unetI/netI 0.0313
_diffrn_reflns_Laue_measured_fraction_full 0.995
_diffrn_reflns_Laue_measured_fraction_max 0.960
_diffrn_reflns_limit_h_max 13
_diffrn_reflns_limit_h_min -13
_diffrn_reflns_limit_k_max 12
_diffrn_reflns_limit_k_min -13
_diffrn_reflns_limit_l_max 17
_diffrn_reflns_limit_l_min -17
_diffrn_reflns_number 36700
_diffrn_reflns_point_group_measured_fraction_full 0.995
_diffrn_reflns_point_group_measured_fraction_max 0.960
_diffrn_reflns_theta_full 67.679
_diffrn_reflns_theta_max 77.783
_diffrn_reflns_theta_min 3.234
_diffrn_standards_number 0
_exptl_absorpt_coefficient_mu 1.437
_exptl_absorpt_correction_T_max 1
_exptl_absorpt_correction_T_min 0.345
_exptl_absorpt_correction_type gaussian
_exptl_absorpt_process_details
;
        CrysAlisPro 1.171.40.70a (Rigaku Oxford Diffraction, 2020)
Numerical absorption correction based on gaussian integration over
                        a multifaceted crystal model
        Empirical absorption correction using spherical harmonics,
 implemented in SCALE3 ABSPACK scaling algorithm.
;
_exptl_crystal_colour 'translucent colourless'
_exptl_crystal_density_diffrn 1.371
_exptl_crystal_description irregular
_exptl_crystal_F_000 684
_exptl_crystal_size_max 0.264
_exptl_crystal_size_mid 0.156
_exptl_crystal_size_min 0.113
_refine_diff_density_max 1.082
_refine_diff_density_min -0.556
_refine_diff_density_rms 0.110
_refine_ls_extinction_coef 0.0030(8)
_refine_ls_extinction_expression Fc^*^=kFc[1+0.001xFc^2^\l^3^/sin(2\q)]^-1/4^
_refine_ls_extinction_method 'SHELXL-2018/3 (Sheldrick 2018)'
_refine_ls_goodness_of_fit_ref 1.066
_refine_ls_hydrogen_treatment constr
_refine_ls_matrix_type full
_refine_ls_number_parameters 443
_refine_ls_number_reflns 6402
_refine_ls_number_restraints 174
_refine_ls_restrained_S_all 1.059
_refine_ls_R_factor_all 0.0889
_refine_ls_R_factor_gt 0.0836
_refine_ls_shift/su_max 0.000
_refine_ls_shift/su_mean 0.000
_refine_ls_structure_factor_coef Fsqd
_refine_ls_weighting_details 'w=1/[\s^2^(Fo^2^)+(0.1519P)^2^+2.0098P] where P=(Fo^2^+2Fc^2^)/3'
_refine_ls_weighting_scheme calc
_refine_ls_wR_factor_gt 0.2380
_refine_ls_wR_factor_ref 0.2439
_reflns_Friedel_coverage 0.000
_reflns_number_gt 5692
_reflns_number_total 6402
_reflns_threshold_expression 'I > 2\s(I)'
_cod_data_source_file d1cc05673e2.cif
_cod_data_source_block 6
_cod_database_code 7129165
_shelx_shelxl_version_number 2018/3
_shelx_space_group_comment
;
The symmetry employed for this shelxl refinement is uniquely defined
by the following loop, which should always be used as a source of
symmetry information in preference to the above space-group names.
They are only intended as comments.
;
_shelx_estimated_absorpt_t_min 0.703
_shelx_estimated_absorpt_t_max 0.854
_olex2_refinement_description
;
1. Fixed Uiso
 At 1.2 times of:
  All C(H) groups, All C(H,H) groups
 At 1.5 times of:
  All C(H,H,H) groups, All O(H) groups
2. Uiso/Uaniso restraints and constraints
C28B \\sim C29B \\sim C30B \\sim C31B \\sim C32B \\sim C33B \\sim C28A \\sim
C29A \\sim C30A \\sim C31A \\sim C32A \\sim C33A: within 2A with sigma of 0.02
and sigma for terminal atoms of 0.04 within 2A
3. Others
 Sof(C28B)=Sof(H28B)=Sof(C29B)=Sof(H29B)=Sof(C30B)=Sof(H30B)=Sof(C31B)=
 Sof(H31B)=Sof(C32B)=Sof(H32B)=Sof(C33B)=Sof(H33B)=1-FVAR(1)
 Sof(C28A)=Sof(H28A)=Sof(C29A)=Sof(H29A)=Sof(C30A)=Sof(H30A)=Sof(C31A)=
 Sof(H31A)=Sof(C32A)=Sof(H32A)=Sof(C33A)=Sof(H33A)=FVAR(1)
4.a Ternary CH refined with riding coordinates:
 C13(H13), C17(H17)
4.b Secondary CH2 refined with riding coordinates:
 C14(H14A,H14B), C15(H15A,H15B), C16(H16A,H16B), C18(H18A,H18B), C19(H19A,
 H19B), C20(H20A,H20B)
4.c Aromatic/amide H refined with riding coordinates:
 C4(H4), C5(H5), C6(H6), C7(H7), C28B(H28B), C29B(H29B), C30B(H30B),
 C31B(H31B), C32B(H32B), C33B(H33B), C28A(H28A), C29A(H29A), C30A(H30A),
 C31A(H31A), C32A(H32A), C33A(H33A), C22(H22), C23(H23), C24(H24), C25(H25),
 C26(H26), C27(H27)
4.d Fitted hexagon refined as free rotating group:
 C28B(C29B,C30B,C31B,C32B,C33B), C28A(C29A,C30A,C31A,C32A,C33A)
4.e Idealised Me refined as rotating group:
 C9(H9A,H9B,H9C), C10(H10A,H10B,H10C), C11(H11A,H11B,H11C), C12(H12A,H12B,H12C)
4.f Idealised tetrahedral OH refined as rotating group:
 O1(H1)
;
_olex2_submission_special_instructions 'No special instructions were received'

loop_
_space_group_symop_operation_xyz
'x, y, z'
'-x, -y, -z'

loop_
_atom_site_label
_atom_site_type_symbol
_atom_site_fract_x
_atom_site_fract_y
_atom_site_fract_z
_atom_site_U_iso_or_equiv
_atom_site_adp_type
_atom_site_occupancy
_atom_site_site_symmetry_order
_atom_site_calc_flag
_atom_site_refinement_flags_posn
_atom_site_refinement_flags_adp
_atom_site_refinement_flags_occupancy
_atom_site_disorder_assembly
_atom_site_disorder_group
O1 O 0.74637(18) 0.54793(18) 0.18807(16) 0.0297(5) Uani 1 1 d . . . . .
H1 H 0.785722 0.474957 0.192172 0.045 Uiso 1 1 calc R U . . .
N1 N 0.3868(2) 0.6049(2) 0.20102(17) 0.0242(5) Uani 1 1 d . . . . .
N2 N 0.2041(2) 0.7268(2) 0.27421(19) 0.0296(5) Uani 1 1 d . . . . .
N3 N 0.1851(2) 0.6222(2) 0.13316(18) 0.0260(5) Uani 1 1 d . . . . .
C1 C 0.5067(2) 0.6687(2) 0.1835(2) 0.0243(5) Uani 1 1 d . . . . .
C2 C 0.4206(3) 0.4738(2) 0.20054(19) 0.0238(5) Uani 1 1 d . . . . .
C3 C 0.5529(3) 0.4329(2) 0.1890(2) 0.0252(6) Uani 1 1 d . . . . .
C4 C 0.5992(3) 0.3064(3) 0.1913(2) 0.0286(6) Uani 1 1 d . . . . .
H4 H 0.689052 0.277445 0.182907 0.034 Uiso 1 1 calc R U . . .
C5 C 0.5149(3) 0.2228(3) 0.2057(2) 0.0305(6) Uani 1 1 d . . . . .
H5 H 0.546640 0.136672 0.205999 0.037 Uiso 1 1 calc R U . . .
C6 C 0.3838(3) 0.2651(3) 0.2197(2) 0.0302(6) Uani 1 1 d . . . . .
H6 H 0.326736 0.207117 0.230496 0.036 Uiso 1 1 calc R U . . .
C7 C 0.3340(3) 0.3909(2) 0.2182(2) 0.0277(6) Uani 1 1 d . . . . .
H7 H 0.244378 0.419427 0.228776 0.033 Uiso 1 1 calc R U . . .
C8 C 0.2577(2) 0.6543(2) 0.2014(2) 0.0244(5) Uani 1 1 d . . . . .
C9 C 0.0941(3) 0.8258(3) 0.2599(3) 0.0371(7) Uani 1 1 d . . . . .
H9A H 0.077998 0.836928 0.189987 0.056 Uiso 1 1 calc R U . . .
H9B H 0.113170 0.902814 0.284215 0.056 Uiso 1 1 calc R U . . .
H9C H 0.017716 0.803913 0.295787 0.056 Uiso 1 1 calc R U . . .
C10 C 0.2479(3) 0.7070(3) 0.3733(2) 0.0373(7) Uani 1 1 d . . . . .
H10A H 0.179115 0.682039 0.416785 0.056 Uiso 1 1 calc R U . . .
H10B H 0.270317 0.783597 0.395682 0.056 Uiso 1 1 calc R U . . .
H10C H 0.323811 0.641894 0.374201 0.056 Uiso 1 1 calc R U . . .
C11 C 0.2390(3) 0.5695(3) 0.0407(2) 0.0286(6) Uani 1 1 d . . . . .
H11A H 0.325926 0.588417 0.027693 0.043 Uiso 1 1 calc R U . . .
H11B H 0.184333 0.604878 -0.012486 0.043 Uiso 1 1 calc R U . . .
H11C H 0.242750 0.479763 0.044961 0.043 Uiso 1 1 calc R U . . .
C12 C 0.0474(3) 0.6157(3) 0.1512(2) 0.0319(6) Uani 1 1 d . . . . .
H12A H 0.025313 0.619506 0.221594 0.048 Uiso 1 1 calc R U . . .
H12B H 0.029636 0.537986 0.127301 0.048 Uiso 1 1 calc R U . . .
H12C H -0.004267 0.685235 0.116738 0.048 Uiso 1 1 calc R U . . .
C13 C 0.5124(3) 0.7268(2) 0.0775(2) 0.0256(6) Uani 1 1 d . . . . .
H13 H 0.505256 0.661161 0.030963 0.031 Uiso 1 1 calc R U . . .
C14 C 0.3990(3) 0.8333(2) 0.0618(2) 0.0278(6) Uani 1 1 d . . . . .
H14A H 0.404703 0.865981 -0.006631 0.033 Uiso 1 1 calc R U . . .
H14B H 0.317167 0.800784 0.071704 0.033 Uiso 1 1 calc R U . . .
C15 C 0.3972(3) 0.9386(3) 0.1309(2) 0.0308(6) Uani 1 1 d . . . . .
H15A H 0.313766 0.995051 0.127394 0.037 Uiso 1 1 calc R U . . .
H15B H 0.466101 0.985991 0.109043 0.037 Uiso 1 1 calc R U . . .
C16 C 0.4165(3) 0.8930(2) 0.2376(2) 0.0307(6) Uani 1 1 d . . . . .
H16A H 0.332500 0.878101 0.267289 0.037 Uiso 1 1 calc R U . . .
H16B H 0.442767 0.959938 0.273562 0.037 Uiso 1 1 calc R U . . .
C17 C 0.5166(3) 0.7744(2) 0.2534(2) 0.0270(6) Uani 1 1 d . . . . .
H17 H 0.504002 0.742694 0.322226 0.032 Uiso 1 1 calc R U . . .
C18 C 0.6541(3) 0.8050(3) 0.2400(2) 0.0329(6) Uani 1 1 d . . . . .
H18A H 0.661769 0.872172 0.283764 0.040 Uiso 1 1 calc R U . . .
H18B H 0.716170 0.731428 0.260135 0.040 Uiso 1 1 calc R U . . .
C19 C 0.6906(3) 0.8444(3) 0.1347(2) 0.0323(6) Uani 1 1 d . . . . .
H19A H 0.785381 0.837173 0.127167 0.039 Uiso 1 1 calc R U . . .
H19B H 0.653214 0.932371 0.123401 0.039 Uiso 1 1 calc R U . . .
C20 C 0.6450(3) 0.7683(2) 0.0556(2) 0.0282(6) Uani 1 1 d . . . . .
H20A H 0.710667 0.693746 0.045452 0.034 Uiso 1 1 calc R U . . .
H20B H 0.641115 0.817972 -0.006686 0.034 Uiso 1 1 calc R U . . .
B1 B 0.6186(3) 0.5475(3) 0.1878(2) 0.0254(6) Uani 1 1 d . . . . .
S1 S 1.01910(6) 0.24997(6) 0.17215(6) 0.0309(2) Uani 1 1 d . . . . .
F1 F 0.9018(2) 0.05859(19) 0.1687(2) 0.0596(7) Uani 1 1 d . . . . .
F2 F 0.8951(2) 0.16894(19) 0.03542(18) 0.0578(7) Uani 1 1 d . . . . .
F3 F 1.0709(2) 0.04975(18) 0.07317(18) 0.0525(6) Uani 1 1 d . . . . .
O2 O 0.8988(2) 0.32093(19) 0.20872(18) 0.0364(5) Uani 1 1 d . . . . .
O3 O 1.0850(2) 0.3126(2) 0.0957(2) 0.0508(7) Uani 1 1 d . . . . .
O4 O 1.0970(2) 0.1861(2) 0.2466(2) 0.0461(6) Uani 1 1 d . . . . .
C21 C 0.9695(3) 0.1254(3) 0.1091(3) 0.0372(7) Uani 1 1 d . . . . .
C28B C 0.7516(12) 0.0629(12) 0.4134(9) 0.104(4) Uani 0.398(7) 1 d G U P A -2
H28B H 0.687922 0.098611 0.369483 0.125 Uiso 0.398(7) 1 calc R U P A -2
C29B C 0.8736(14) 0.0951(11) 0.4047(9) 0.107(4) Uani 0.398(7) 1 d G U P A -2
H29B H 0.893371 0.152869 0.354765 0.128 Uiso 0.398(7) 1 calc R U P A -2
C30B C 0.9668(10) 0.0428(13) 0.4689(10) 0.101(4) Uani 0.398(7) 1 d G U P A -2
H30B H 1.050221 0.064865 0.462944 0.122 Uiso 0.398(7) 1 calc R U P A -2
C31B C 0.9379(11) -0.0417(13) 0.5419(9) 0.099(4) Uani 0.398(7) 1 d G U P A -2
H31B H 1.001624 -0.077398 0.585842 0.119 Uiso 0.398(7) 1 calc R U P A -2
C32B C 0.8159(12) -0.0739(11) 0.5507(7) 0.094(4) Uani 0.398(7) 1 d G U P A -2
H32B H 0.796176 -0.131658 0.600561 0.113 Uiso 0.398(7) 1 calc R U P A -2
C33B C 0.7227(10) -0.0216(12) 0.4864(9) 0.097(3) Uani 0.398(7) 1 d G U P A -2
H33B H 0.639324 -0.043655 0.492383 0.116 Uiso 0.398(7) 1 calc R U P A -2
C28A C 0.6095(6) 0.0650(6) 0.4410(5) 0.088(3) Uani 0.602(7) 1 d G U P A -1
H28A H 0.527527 0.108662 0.424330 0.105 Uiso 0.602(7) 1 calc R U P A -1
C29A C 0.7207(8) 0.0979(6) 0.3959(5) 0.102(3) Uani 0.602(7) 1 d G U P A -1
H29A H 0.714808 0.164015 0.348335 0.123 Uiso 0.602(7) 1 calc R U P A -1
C30A C 0.8406(7) 0.0341(8) 0.4203(6) 0.100(3) Uani 0.602(7) 1 d G U P A -1
H30A H 0.916674 0.056542 0.389494 0.120 Uiso 0.602(7) 1 calc R U P A -1
C31A C 0.8493(6) -0.0627(8) 0.4899(6) 0.104(3) Uani 0.602(7) 1 d G U P A -1
H31A H 0.931261 -0.106286 0.506647 0.124 Uiso 0.602(7) 1 calc R U P A -1
C32A C 0.7381(8) -0.0955(6) 0.5351(5) 0.097(3) Uani 0.602(7) 1 d G U P A -1
H32A H 0.743982 -0.161641 0.582642 0.117 Uiso 0.602(7) 1 calc R U P A -1
C33A C 0.6181(6) -0.0317(6) 0.5106(5) 0.075(2) Uani 0.602(7) 1 d G U P A -1
H33A H 0.542114 -0.054169 0.541484 0.091 Uiso 0.602(7) 1 calc R U P A -1
C22 C 0.6051(4) 0.4805(5) 0.4358(3) 0.0595(11) Uani 1 1 d . . . . .
H22 H 0.678369 0.465985 0.391608 0.071 Uiso 1 1 calc R U . . .
C23 C 0.5164(4) 0.4023(5) 0.4397(3) 0.0586(10) Uani 1 1 d . . . . .
H23 H 0.527764 0.335131 0.397088 0.070 Uiso 1 1 calc R U . . .
C24 C 0.4114(4) 0.4201(5) 0.5044(3) 0.0600(11) Uani 1 1 d . . . . .
H24 H 0.351055 0.364790 0.507851 0.072 Uiso 1 1 calc R U . . .
C25 C 0.9271(5) 0.6069(6) 0.4649(4) 0.0738(14) Uani 1 1 d . . . . .
H25 H 0.876465 0.681339 0.441864 0.089 Uiso 1 1 calc R U . . .
C26 C 0.9500(5) 0.5042(6) 0.4089(3) 0.0714(16) Uani 1 1 d . . . . .
H26 H 0.915918 0.507538 0.345887 0.086 Uiso 1 1 calc R U . . .
C27 C 1.0191(5) 0.4010(5) 0.4424(3) 0.0652(14) Uani 1 1 d . . . . .
H27 H 1.033041 0.330413 0.403272 0.078 Uiso 1 1 calc R U . . .

loop_
_atom_site_aniso_label
_atom_site_aniso_U_11
_atom_site_aniso_U_22
_atom_site_aniso_U_33
_atom_site_aniso_U_23
_atom_site_aniso_U_13
_atom_site_aniso_U_12
O1 0.0209(9) 0.0197(9) 0.0498(12) 0.0017(8) -0.0062(8) -0.0067(7)
N1 0.0207(10) 0.0151(10) 0.0377(12) 0.0025(8) -0.0045(9) -0.0058(8)
N2 0.0241(11) 0.0218(11) 0.0429(14) -0.0006(9) 0.0004(9) -0.0043(9)
N3 0.0204(11) 0.0177(10) 0.0408(13) 0.0031(9) -0.0058(9) -0.0058(8)
C1 0.0196(12) 0.0193(12) 0.0357(14) 0.0007(10) -0.0031(10) -0.0081(9)
C2 0.0225(12) 0.0166(12) 0.0329(13) 0.0023(9) -0.0062(10) -0.0041(10)
C3 0.0213(12) 0.0178(12) 0.0374(14) 0.0024(10) -0.0057(10) -0.0058(10)
C4 0.0232(13) 0.0199(13) 0.0432(15) 0.0021(11) -0.0075(11) -0.0045(10)
C5 0.0273(14) 0.0166(12) 0.0482(17) 0.0025(11) -0.0084(11) -0.0040(10)
C6 0.0274(14) 0.0193(13) 0.0467(16) 0.0057(11) -0.0104(11) -0.0106(10)
C7 0.0196(12) 0.0205(13) 0.0441(15) 0.0048(11) -0.0072(10) -0.0058(10)
C8 0.0217(12) 0.0157(12) 0.0365(14) 0.0061(10) -0.0031(10) -0.0061(9)
C9 0.0286(15) 0.0251(15) 0.0553(19) -0.0054(13) -0.0006(13) 0.0026(12)
C10 0.0368(16) 0.0386(17) 0.0377(16) -0.0004(12) 0.0006(12) -0.0110(13)
C11 0.0262(13) 0.0200(13) 0.0408(15) 0.0024(10) -0.0087(11) -0.0059(10)
C12 0.0197(13) 0.0252(14) 0.0518(17) 0.0023(12) -0.0053(11) -0.0058(10)
C13 0.0244(13) 0.0190(12) 0.0352(14) 0.0022(10) -0.0043(10) -0.0083(10)
C14 0.0263(13) 0.0200(13) 0.0380(15) 0.0053(10) -0.0050(11) -0.0074(10)
C15 0.0252(13) 0.0170(12) 0.0504(17) 0.0025(11) -0.0036(11) -0.0046(10)
C16 0.0298(14) 0.0174(13) 0.0463(16) -0.0029(11) -0.0016(12) -0.0079(11)
C17 0.0274(13) 0.0187(12) 0.0365(14) -0.0016(10) -0.0043(11) -0.0071(10)
C18 0.0309(14) 0.0210(13) 0.0499(17) -0.0043(11) -0.0088(12) -0.0099(11)
C19 0.0236(13) 0.0188(13) 0.0555(18) 0.0010(12) -0.0039(12) -0.0066(10)
C20 0.0233(13) 0.0186(12) 0.0432(15) 0.0023(11) 0.0002(11) -0.0063(10)
B1 0.0237(14) 0.0184(14) 0.0354(15) 0.0014(11) -0.0050(11) -0.0070(11)
S1 0.0212(4) 0.0201(4) 0.0531(5) -0.0022(3) -0.0082(3) -0.0061(3)
F1 0.0447(12) 0.0250(10) 0.114(2) 0.0084(11) -0.0160(12) -0.0185(9)
F2 0.0631(14) 0.0298(10) 0.0800(15) -0.0121(10) -0.0432(12) 0.0090(10)
F3 0.0456(12) 0.0314(10) 0.0783(15) -0.0169(10) -0.0218(10) 0.0103(9)
O2 0.0248(10) 0.0253(10) 0.0592(14) -0.0037(9) -0.0075(9) -0.0023(8)
O3 0.0432(14) 0.0324(12) 0.0783(18) 0.0017(12) 0.0103(12) -0.0163(11)
O4 0.0314(11) 0.0416(13) 0.0652(16) -0.0067(11) -0.0220(11) 0.0023(10)
C21 0.0307(15) 0.0196(13) 0.062(2) -0.0028(13) -0.0181(14) -0.0002(11)
C28B 0.120(8) 0.087(7) 0.104(7) -0.002(7) -0.020(7) -0.012(8)
C29B 0.129(9) 0.081(8) 0.114(9) -0.015(8) 0.003(8) -0.025(8)
C30B 0.100(9) 0.097(8) 0.111(9) -0.027(7) -0.003(8) -0.019(8)
C31B 0.092(9) 0.096(9) 0.112(9) -0.022(8) -0.016(8) -0.016(8)
C32B 0.112(9) 0.096(8) 0.074(7) 0.018(7) 0.000(8) -0.023(8)
C33B 0.114(7) 0.084(6) 0.088(6) 0.027(5) -0.018(6) -0.011(6)
C28A 0.122(7) 0.066(5) 0.080(5) 0.000(4) -0.020(5) -0.027(5)
C29A 0.130(7) 0.082(6) 0.098(6) -0.009(5) -0.024(6) -0.019(6)
C30A 0.104(7) 0.090(6) 0.101(6) 0.009(5) -0.005(5) -0.011(6)
C31A 0.106(6) 0.095(6) 0.107(6) 0.011(5) -0.010(6) -0.011(5)
C32A 0.114(7) 0.091(6) 0.087(6) 0.015(5) -0.021(6) -0.019(6)
C33A 0.089(6) 0.078(5) 0.061(4) -0.011(4) -0.006(4) -0.017(5)
C22 0.045(2) 0.093(3) 0.0405(19) 0.010(2) -0.0083(15) -0.013(2)
C23 0.059(2) 0.069(3) 0.048(2) -0.0016(19) -0.0130(18) -0.009(2)
C24 0.060(3) 0.078(3) 0.047(2) 0.012(2) -0.0108(18) -0.027(2)
C25 0.064(3) 0.100(4) 0.063(3) 0.005(3) 0.007(2) -0.037(3)
C26 0.069(3) 0.119(5) 0.043(2) -0.003(2) 0.0007(19) -0.064(3)
C27 0.076(3) 0.086(3) 0.048(2) -0.018(2) 0.014(2) -0.059(3)

loop_
_atom_type_symbol
_atom_type_description
_atom_type_scat_dispersion_real
_atom_type_scat_dispersion_imag
_atom_type_scat_source
C C 0.0181 0.0091 'International Tables Vol C Tables 4.2.6.8 and 6.1.1.4'
H H 0.0000 0.0000 'International Tables Vol C Tables 4.2.6.8 and 6.1.1.4'
B B 0.0090 0.0039 'International Tables Vol C Tables 4.2.6.8 and 6.1.1.4'
F F 0.0727 0.0534 'International Tables Vol C Tables 4.2.6.8 and 6.1.1.4'
N N 0.0311 0.0180 'International Tables Vol C Tables 4.2.6.8 and 6.1.1.4'
O O 0.0492 0.0322 'International Tables Vol C Tables 4.2.6.8 and 6.1.1.4'
S S 0.3331 0.5567 'International Tables Vol C Tables 4.2.6.8 and 6.1.1.4'

loop_
_exptl_crystal_face_index_h
_exptl_crystal_face_index_k
_exptl_crystal_face_index_l
_exptl_crystal_face_perp_dist
0.17 -6.84 -2.44 0.0845
4.75 5.87 1.66 0.1059
-5.08 3.65 1.74 0.0681
-2.11 6.14 2.36 0.0913
-0.76 0.97 -8.71 0.0469
3.03 6.45 3.38 0.1061
0.43 -1.73 8.51 0.0580
-1.42 -5.35 5.51 0.0640
0.27 -6.86 1.60 0.0670
3.21 -4.55 4.50 0.0639
4.81 4.74 4.56 0.1055
-4.02 3.35 -5.19 0.0719
3.74 -3.71 -5.03 0.0803
-0.59 -6.62 -3.74 0.0872
5.20 5.48 -0.29 0.1130
-1.79 5.47 4.74 0.0846
4.41 -4.43 -1.95 0.0803
-0.97 -4.75 -6.94 0.0797
1.40 -0.70 -8.56 0.0613
2.40 1.50 -7.99 0.0677
-2.67 -2.19 7.62 0.0613
-1.72 0.04 8.48 0.0640
-1.17 -3.17 -8.15 0.0733
-0.56 -6.35 3.75 0.0609
1.87 -3.12 7.33 0.0550
3.62 1.90 7.69 0.0882
-4.40 -0.03 6.50 0.0656
-4.37 4.37 -2.41 0.0668
0.17 -6.84 -2.44 0.0845
4.75 5.87 1.66 0.1059
-5.08 3.65 1.74 0.0681
-2.11 6.14 2.36 0.0913
-0.76 0.97 -8.71 0.0469
3.03 6.45 3.38 0.1061
0.43 -1.73 8.51 0.0580
-1.42 -5.35 5.51 0.0640
0.27 -6.86 1.60 0.0670
3.21 -4.55 4.50 0.0639
4.81 4.74 4.56 0.1055
-4.02 3.35 -5.19 0.0719
3.74 -3.71 -5.03 0.0803
-0.59 -6.62 -3.74 0.0872
5.20 5.48 -0.29 0.1130
-1.79 5.47 4.74 0.0846
4.41 -4.43 -1.95 0.0803
-0.97 -4.75 -6.94 0.0797
1.40 -0.70 -8.56 0.0613
2.40 1.50 -7.99 0.0677
-2.67 -2.19 7.62 0.0613
-4.37 4.37 -2.41 0.0668

loop_
_geom_angle_atom_site_label_1
_geom_angle_atom_site_label_2
_geom_angle_atom_site_label_3
_geom_angle
_geom_angle_site_symmetry_1
_geom_angle_site_symmetry_3
_geom_angle_publ_flag
B1 O1 H1 109.5 . . ?
C2 N1 C1 111.7(2) . . ?
C8 N1 C1 130.1(2) . . ?
C8 N1 C2 117.4(2) . . ?
C8 N2 C9 122.2(3) . . ?
C8 N2 C10 121.6(2) . . ?
C10 N2 C9 116.1(3) . . ?
C8 N3 C11 122.9(2) . . ?
C8 N3 C12 122.9(2) . . ?
C11 N3 C12 113.3(2) . . ?
N1 C1 C13 110.8(2) . . ?
N1 C1 C17 116.1(2) . . ?
N1 C1 B1 99.22(19) . . ?
C13 C1 B1 107.4(2) . . ?
C17 C1 C13 106.0(2) . . ?
C17 C1 B1 117.1(2) . . ?
C3 C2 N1 113.3(2) . . ?
C3 C2 C7 121.5(2) . . ?
C7 C2 N1 125.0(2) . . ?
C2 C3 B1 107.1(2) . . ?
C4 C3 C2 119.1(2) . . ?
C4 C3 B1 133.3(3) . . ?
C3 C4 H4 119.8 . . ?
C5 C4 C3 120.3(3) . . ?
C5 C4 H4 119.8 . . ?
C4 C5 H5 120.1 . . ?
C4 C5 C6 119.9(3) . . ?
C6 C5 H5 120.1 . . ?
C5 C6 H6 119.3 . . ?
C5 C6 C7 121.4(2) . . ?
C7 C6 H6 119.3 . . ?
C2 C7 H7 121.1 . . ?
C6 C7 C2 117.8(2) . . ?
C6 C7 H7 121.1 . . ?
N2 C8 N1 119.8(2) . . ?
N3 C8 N1 119.5(2) . . ?
N3 C8 N2 120.5(2) . . ?
N2 C9 H9A 109.5 . . ?
N2 C9 H9B 109.5 . . ?
N2 C9 H9C 109.5 . . ?
H9A C9 H9B 109.5 . . ?
H9A C9 H9C 109.5 . . ?
H9B C9 H9C 109.5 . . ?
N2 C10 H10A 109.5 . . ?
N2 C10 H10B 109.5 . . ?
N2 C10 H10C 109.5 . . ?
H10A C10 H10B 109.5 . . ?
H10A C10 H10C 109.5 . . ?
H10B C10 H10C 109.5 . . ?
N3 C11 H11A 109.5 . . ?
N3 C11 H11B 109.5 . . ?
N3 C11 H11C 109.5 . . ?
H11A C11 H11B 109.5 . . ?
H11A C11 H11C 109.5 . . ?
H11B C11 H11C 109.5 . . ?
N3 C12 H12A 109.5 . . ?
N3 C12 H12B 109.5 . . ?
N3 C12 H12C 109.5 . . ?
H12A C12 H12B 109.5 . . ?
H12A C12 H12C 109.5 . . ?
H12B C12 H12C 109.5 . . ?
C1 C13 H13 107.8 . . ?
C14 C13 C1 111.5(2) . . ?
C14 C13 H13 107.8 . . ?
C14 C13 C20 112.2(2) . . ?
C20 C13 C1 109.5(2) . . ?
C20 C13 H13 107.8 . . ?
C13 C14 H14A 109.0 . . ?
C13 C14 H14B 109.0 . . ?
H14A C14 H14B 107.8 . . ?
C15 C14 C13 112.8(2) . . ?
C15 C14 H14A 109.0 . . ?
C15 C14 H14B 109.0 . . ?
C14 C15 H15A 109.0 . . ?
C14 C15 H15B 109.0 . . ?
C14 C15 C16 112.8(2) . . ?
H15A C15 H15B 107.8 . . ?
C16 C15 H15A 109.0 . . ?
C16 C15 H15B 109.0 . . ?
C15 C16 H16A 108.3 . . ?
C15 C16 H16B 108.3 . . ?
C15 C16 C17 116.1(2) . . ?
H16A C16 H16B 107.4 . . ?
C17 C16 H16A 108.3 . . ?
C17 C16 H16B 108.3 . . ?
C1 C17 H17 108.1 . . ?
C16 C17 C1 114.5(2) . . ?
C16 C17 H17 108.1 . . ?
C18 C17 C1 107.9(2) . . ?
C18 C17 C16 110.0(2) . . ?
C18 C17 H17 108.1 . . ?
C17 C18 H18A 108.8 . . ?
C17 C18 H18B 108.8 . . ?
H18A C18 H18B 107.7 . . ?
C19 C18 C17 113.6(2) . . ?
C19 C18 H18A 108.8 . . ?
C19 C18 H18B 108.8 . . ?
C18 C19 H19A 108.7 . . ?
C18 C19 H19B 108.7 . . ?
C18 C19 C20 114.3(2) . . ?
H19A C19 H19B 107.6 . . ?
C20 C19 H19A 108.7 . . ?
C20 C19 H19B 108.7 . . ?
C13 C20 H20A 108.3 . . ?
C13 C20 H20B 108.3 . . ?
C19 C20 C13 116.1(2) . . ?
C19 C20 H20A 108.3 . . ?
C19 C20 H20B 108.3 . . ?
H20A C20 H20B 107.4 . . ?
O1 B1 C1 125.9(2) . . ?
O1 B1 C3 126.3(3) . . ?
C3 B1 C1 107.7(2) . . ?
O2 S1 C21 103.77(14) . . ?
O3 S1 O2 114.15(14) . . ?
O3 S1 C21 103.12(17) . . ?
O4 S1 O2 114.27(15) . . ?
O4 S1 O3 116.23(16) . . ?
O4 S1 C21 102.98(14) . . ?
F1 C21 S1 111.8(2) . . ?
F1 C21 F2 107.0(3) . . ?
F2 C21 S1 111.3(2) . . ?
F3 C21 S1 110.8(2) . . ?
F3 C21 F1 107.5(3) . . ?
F3 C21 F2 108.3(3) . . ?
C29B C28B H28B 120.0 . . ?
C29B C28B C33B 120.0 . . ?
C33B C28B H28B 120.0 . . ?
C28B C29B H29B 120.0 . . ?
C28B C29B C30B 120.0 . . ?
C30B C29B H29B 120.0 . . ?
C29B C30B H30B 120.0 . . ?
C31B C30B C29B 120.0 . . ?
C31B C30B H30B 120.0 . . ?
C30B C31B H31B 120.0 . . ?
C30B C31B C32B 120.0 . . ?
C32B C31B H31B 120.0 . . ?
C31B C32B H32B 120.0 . . ?
C33B C32B C31B 120.0 . . ?
C33B C32B H32B 120.0 . . ?
C28B C33B H33B 120.0 . . ?
C32B C33B C28B 120.0 . . ?
C32B C33B H33B 120.0 . . ?
C29A C28A H28A 120.0 . . ?
C29A C28A C33A 120.0 . . ?
C33A C28A H28A 120.0 . . ?
C28A C29A H29A 120.0 . . ?
C30A C29A C28A 120.0 . . ?
C30A C29A H29A 120.0 . . ?
C29A C30A H30A 120.0 . . ?
C29A C30A C31A 120.0 . . ?
C31A C30A H30A 120.0 . . ?
C30A C31A H31A 120.0 . . ?
C32A C31A C30A 120.0 . . ?
C32A C31A H31A 120.0 . . ?
C31A C32A H32A 120.0 . . ?
C31A C32A C33A 120.0 . . ?
C33A C32A H32A 120.0 . . ?
C28A C33A H33A 120.0 . . ?
C32A C33A C28A 120.0 . . ?
C32A C33A H33A 120.0 . . ?
C23 C22 H22 119.8 . . ?
C23 C22 C24 120.4(4) . 2_666 ?
C24 C22 H22 119.8 2_666 . ?
C22 C23 H23 119.6 . . ?
C24 C23 C22 120.7(4) . . ?
C24 C23 H23 119.6 . . ?
C22 C24 H24 120.6 2_666 . ?
C23 C24 C22 118.9(4) . 2_666 ?
C23 C24 H24 120.6 . . ?
C26 C25 H25 120.8 . . ?
C26 C25 C27 118.3(6) . 2_766 ?
C27 C25 H25 120.8 2_766 . ?
C25 C26 H26 119.9 . . ?
C27 C26 C25 120.2(5) . . ?
C27 C26 H26 119.9 . . ?
C25 C27 H27 119.2 2_766 . ?
C26 C27 C25 121.5(5) . 2_766 ?
C26 C27 H27 119.2 . . ?

loop_
_geom_bond_atom_site_label_1
_geom_bond_atom_site_label_2
_geom_bond_distance
_geom_bond_site_symmetry_2
_geom_bond_publ_flag
O1 H1 0.8400 . ?
O1 B1 1.349(4) . ?
N1 C1 1.550(3) . ?
N1 C2 1.426(3) . ?
N1 C8 1.378(3) . ?
N2 C8 1.345(4) . ?
N2 C9 1.466(4) . ?
N2 C10 1.453(4) . ?
N3 C8 1.338(4) . ?
N3 C11 1.462(4) . ?
N3 C12 1.473(3) . ?
C1 C13 1.561(4) . ?
C1 C17 1.560(4) . ?
C1 B1 1.626(4) . ?
C2 C3 1.395(4) . ?
C2 C7 1.401(4) . ?
C3 C4 1.394(4) . ?
C3 B1 1.538(4) . ?
C4 H4 0.9500 . ?
C4 C5 1.385(4) . ?
C5 H5 0.9500 . ?
C5 C6 1.388(4) . ?
C6 H6 0.9500 . ?
C6 C7 1.394(4) . ?
C7 H7 0.9500 . ?
C9 H9A 0.9800 . ?
C9 H9B 0.9800 . ?
C9 H9C 0.9800 . ?
C10 H10A 0.9800 . ?
C10 H10B 0.9800 . ?
C10 H10C 0.9800 . ?
C11 H11A 0.9800 . ?
C11 H11B 0.9800 . ?
C11 H11C 0.9800 . ?
C12 H12A 0.9800 . ?
C12 H12B 0.9800 . ?
C12 H12C 0.9800 . ?
C13 H13 1.0000 . ?
C13 C14 1.543(4) . ?
C13 C20 1.553(4) . ?
C14 H14A 0.9900 . ?
C14 H14B 0.9900 . ?
C14 C15 1.526(4) . ?
C15 H15A 0.9900 . ?
C15 H15B 0.9900 . ?
C15 C16 1.535(4) . ?
C16 H16A 0.9900 . ?
C16 H16B 0.9900 . ?
C16 C17 1.548(4) . ?
C17 H17 1.0000 . ?
C17 C18 1.544(4) . ?
C18 H18A 0.9900 . ?
C18 H18B 0.9900 . ?
C18 C19 1.533(5) . ?
C19 H19A 0.9900 . ?
C19 H19B 0.9900 . ?
C19 C20 1.545(4) . ?
C20 H20A 0.9900 . ?
C20 H20B 0.9900 . ?
S1 O2 1.449(2) . ?
S1 O3 1.438(3) . ?
S1 O4 1.429(2) . ?
S1 C21 1.817(3) . ?
F1 C21 1.331(4) . ?
F2 C21 1.335(4) . ?
F3 C21 1.326(4) . ?
C28B H28B 0.9500 . ?
C28B C29B 1.3900 . ?
C28B C33B 1.3900 . ?
C29B H29B 0.9500 . ?
C29B C30B 1.3900 . ?
C30B H30B 0.9500 . ?
C30B C31B 1.3900 . ?
C31B H31B 0.9500 . ?
C31B C32B 1.3900 . ?
C32B H32B 0.9500 . ?
C32B C33B 1.3900 . ?
C33B H33B 0.9500 . ?
C28A H28A 0.9500 . ?
C28A C29A 1.3900 . ?
C28A C33A 1.3900 . ?
C29A H29A 0.9500 . ?
C29A C30A 1.3900 . ?
C30A H30A 0.9500 . ?
C30A C31A 1.3900 . ?
C31A H31A 0.9500 . ?
C31A C32A 1.3900 . ?
C32A H32A 0.9500 . ?
C32A C33A 1.3900 . ?
C33A H33A 0.9500 . ?
C22 H22 0.9500 . ?
C22 C23 1.372(7) . ?
C22 C24 1.379(7) 2_666 ?
C23 H23 0.9500 . ?
C23 C24 1.372(6) . ?
C24 H24 0.9500 . ?
C25 H25 0.9500 . ?
C25 C26 1.375(8) . ?
C25 C27 1.413(7) 2_766 ?
C26 H26 0.9500 . ?
C26 C27 1.319(8) . ?
C27 H27 0.9500 . ?

loop_
_geom_torsion_atom_site_label_1
_geom_torsion_atom_site_label_2
_geom_torsion_atom_site_label_3
_geom_torsion_atom_site_label_4
_geom_torsion
_geom_torsion_site_symmetry_1
_geom_torsion_site_symmetry_2
_geom_torsion_site_symmetry_3
_geom_torsion_site_symmetry_4
_geom_torsion_publ_flag
N1 C1 C13 C14 65.5(3) . . . . ?
N1 C1 C13 C20 -169.6(2) . . . . ?
N1 C1 C17 C16 -69.8(3) . . . . ?
N1 C1 C17 C18 167.4(2) . . . . ?
N1 C1 B1 O1 -171.9(3) . . . . ?
N1 C1 B1 C3 9.4(3) . . . . ?
N1 C2 C3 C4 177.4(2) . . . . ?
N1 C2 C3 B1 3.9(3) . . . . ?
N1 C2 C7 C6 -177.0(3) . . . . ?
C1 N1 C2 C3 2.7(3) . . . . ?
C1 N1 C2 C7 177.4(3) . . . . ?
C1 N1 C8 N2 -69.7(4) . . . . ?
C1 N1 C8 N3 115.1(3) . . . . ?
C1 C13 C14 C15 60.3(3) . . . . ?
C1 C13 C20 C19 -48.1(3) . . . . ?
C1 C17 C18 C19 58.4(3) . . . . ?
C2 N1 C1 C13 105.2(2) . . . . ?
C2 N1 C1 C17 -133.8(2) . . . . ?
C2 N1 C1 B1 -7.4(3) . . . . ?
C2 N1 C8 N2 121.9(3) . . . . ?
C2 N1 C8 N3 -53.2(3) . . . . ?
C2 C3 C4 C5 -0.6(4) . . . . ?
C2 C3 B1 O1 172.7(3) . . . . ?
C2 C3 B1 C1 -8.6(3) . . . . ?
C3 C2 C7 C6 -2.7(4) . . . . ?
C3 C4 C5 C6 -1.2(5) . . . . ?
C4 C3 B1 O1 0.5(5) . . . . ?
C4 C3 B1 C1 179.2(3) . . . . ?
C4 C5 C6 C7 0.9(5) . . . . ?
C5 C6 C7 C2 1.0(4) . . . . ?
C7 C2 C3 C4 2.5(4) . . . . ?
C7 C2 C3 B1 -171.0(3) . . . . ?
C8 N1 C1 C13 -63.6(3) . . . . ?
C8 N1 C1 C17 57.3(4) . . . . ?
C8 N1 C1 B1 -176.3(3) . . . . ?
C8 N1 C2 C3 173.1(2) . . . . ?
C8 N1 C2 C7 -12.2(4) . . . . ?
C9 N2 C8 N1 150.3(3) . . . . ?
C9 N2 C8 N3 -34.7(4) . . . . ?
C10 N2 C8 N1 -33.1(4) . . . . ?
C10 N2 C8 N3 141.9(3) . . . . ?
C11 N3 C8 N1 -20.0(4) . . . . ?
C11 N3 C8 N2 165.0(2) . . . . ?
C12 N3 C8 N1 148.7(2) . . . . ?
C12 N3 C8 N2 -26.3(4) . . . . ?
C13 C1 C17 C16 53.6(3) . . . . ?
C13 C1 C17 C18 -69.1(3) . . . . ?
C13 C1 B1 O1 72.8(3) . . . . ?
C13 C1 B1 C3 -105.9(2) . . . . ?
C13 C14 C15 C16 -46.9(3) . . . . ?
C14 C13 C20 C19 76.4(3) . . . . ?
C14 C15 C16 C17 39.7(3) . . . . ?
C15 C16 C17 C1 -45.1(3) . . . . ?
C15 C16 C17 C18 76.6(3) . . . . ?
C16 C17 C18 C19 -67.2(3) . . . . ?
C17 C1 C13 C14 -61.2(3) . . . . ?
C17 C1 C13 C20 63.6(3) . . . . ?
C17 C1 B1 O1 -46.2(4) . . . . ?
C17 C1 B1 C3 135.1(2) . . . . ?
C17 C18 C19 C20 -41.1(3) . . . . ?
C18 C19 C20 C13 36.1(3) . . . . ?
C20 C13 C14 C15 -63.0(3) . . . . ?
B1 C1 C13 C14 172.9(2) . . . . ?
B1 C1 C13 C20 -62.2(3) . . . . ?
B1 C1 C17 C16 173.4(2) . . . . ?
B1 C1 C17 C18 50.6(3) . . . . ?
B1 C3 C4 C5 170.9(3) . . . . ?
O2 S1 C21 F1 -58.5(2) . . . . ?
O2 S1 C21 F2 61.0(3) . . . . ?
O2 S1 C21 F3 -178.5(2) . . . . ?
O3 S1 C21 F1 -177.9(2) . . . . ?
O3 S1 C21 F2 -58.3(3) . . . . ?
O3 S1 C21 F3 62.2(3) . . . . ?
O4 S1 C21 F1 60.8(2) . . . . ?
O4 S1 C21 F2 -179.6(2) . . . . ?
O4 S1 C21 F3 -59.1(3) . . . . ?
C28B C29B C30B C31B 0.0 . . . . ?
C29B C28B C33B C32B 0.0 . . . . ?
C29B C30B C31B C32B 0.0 . . . . ?
C30B C31B C32B C33B 0.0 . . . . ?
C31B C32B C33B C28B 0.0 . . . . ?
C33B C28B C29B C30B 0.0 . . . . ?
C28A C29A C30A C31A 0.0 . . . . ?
C29A C28A C33A C32A 0.0 . . . . ?
C29A C30A C31A C32A 0.0 . . . . ?
C30A C31A C32A C33A 0.0 . . . . ?
C31A C32A C33A C28A 0.0 . . . . ?
C33A C28A C29A C30A 0.0 . . . . ?
C22 C23 C24 C22 1.3(7) . . . 2_666 ?
C24 C22 C23 C24 -1.4(7) 2_666 . . . ?
C25 C26 C27 C25 -0.9(7) . . . 2_766 ?
C27 C25 C26 C27 0.9(7) 2_766 . . . ?
